data_7130225
loop_
_publ_author_name
'Tanuhadi, Elias'
'Rompel, Annette'

_publ_section_title
;
 Trisubstituted 4f -- and 4d Tungstoantimonates as artificial
 Phosphoesterases for Nerve Agent Degradation
;
_journal_name_full 'Chemical Communications'
_journal_paper_doi 10.1039/D2CC02223K
_journal_year 2022
_chemical_formula_moiety 'C6 K3 Na21 O148 P Sb3 W28 Yb3, 28.5(O)'
_chemical_formula_sum 'C6 H80 K3 Na21 O147 P Sb3 W28 Yb3'
_chemical_formula_weight 9167.93
_space_group_crystal_system trigonal
_space_group_IT_number 160
_space_group_name_Hall 'R 3 -2"'
_space_group_name_H-M_alt 'R 3 m :H'
_atom_sites_solution_primary direct
_audit_creation_date 2022-06-05
_audit_creation_method
;
Olex2 1.5
(compiled 2022.04.07 svn.rca3783a0 for OlexSys, GUI svn.r6498)
;
_audit_update_record
;
2022-06-05 deposited with the CCDC.	2022-06-13 downloaded from the CCDC.
;
_cell_angle_alpha 90
_cell_angle_beta 90
_cell_angle_gamma 120
_cell_formula_units_Z 3
_cell_length_a 30.5334(6)
_cell_length_b 30.5334(6)
_cell_length_c 14.4965(4)
_cell_measurement_reflns_used 100211
_cell_measurement_temperature 100
_cell_measurement_theta_max 30.91
_cell_measurement_theta_min 2.09
_cell_volume 11704.3(5)
_computing_cell_refinement
;
X-Area Recipe 1.36.0.0 (STOE, 2020)
;
_computing_data_collection
;
X-Area Pilatus3_SV 1.31.170.0 (STOE, 2020)
;
_computing_data_reduction
;
X-Area Integrate 1.78.3.0 (STOE, 2020)
X-Area LANA 1.83.8.0 (STOE, 2020)
;
_computing_molecular_graphics 'Olex2 1.5 (Dolomanov et al., 2009)'
_computing_publication_material 'Olex2 1.5 (Dolomanov et al., 2009)'
_computing_structure_refinement 'SHELXL 2018/3 (Sheldrick, 2015)'
_computing_structure_solution 'XS  (Sheldrick, 2008)'
_diffrn_ambient_temperature 100
_diffrn_detector 'EIGER2 500K'
_diffrn_detector_area_resol_mean 13.33
_diffrn_measured_fraction_theta_full 0.999
_diffrn_measured_fraction_theta_max 0.999
_diffrn_measurement_details '9595 frames, detector distance = 40 mm'
_diffrn_measurement_device 'Eulerian 4-circle diffractometer'
_diffrn_measurement_device_type 'STOE STADIVARI'
_diffrn_measurement_method 'rotation method, \w scans'
_diffrn_radiation_collimation '1.2 0.6 mm diameter'
_diffrn_radiation_monochromator 'Graded multilayer mirror'
_diffrn_radiation_polarisn_norm 270
_diffrn_radiation_probe x-ray
_diffrn_radiation_type 'Mo K\a'
_diffrn_radiation_wavelength 0.71073
_diffrn_reflns_av_R_equivalents 0.1124
_diffrn_reflns_av_unetI/netI 0.0540
_diffrn_reflns_Laue_measured_fraction_full 0.999
_diffrn_reflns_Laue_measured_fraction_max 0.999
_diffrn_reflns_limit_h_max 35
_diffrn_reflns_limit_h_min -35
_diffrn_reflns_limit_k_max 35
_diffrn_reflns_limit_k_min -35
_diffrn_reflns_limit_l_max 17
_diffrn_reflns_limit_l_min -17
_diffrn_reflns_number 160304
_diffrn_reflns_point_group_measured_fraction_full 0.999
_diffrn_reflns_point_group_measured_fraction_max 0.999
_diffrn_reflns_theta_full 24.711
_diffrn_reflns_theta_max 24.711
_diffrn_reflns_theta_min 2.085
_diffrn_source 'Axo Mo'
_diffrn_source_current 0.830
_diffrn_source_power 0.050
_diffrn_source_type 'Incoatec IuS'
_diffrn_source_voltage 60
_exptl_absorpt_coefficient_mu 23.090
_exptl_absorpt_correction_T_max 0.0129
_exptl_absorpt_correction_T_min 0.0025
_exptl_absorpt_correction_type multi-scan
_exptl_absorpt_process_details
;
STOE LANA, absorption correction by scaling of reflection intensities.
J. Koziskova, F. Hahn, J. Richter, J. Kozisek, "Comparison of different
absorption corrections on the model structure of tetrakis(\m~2~-acetato)-
diaqua-di-copper(II)", Acta Chimica Slovaca, vol. 9, no. 2, 2016, pp. 136 - 140.
Afterwards a spherical absorption correction was performed within STOE LANA.
;
_exptl_crystal_colour 'clear yellow'
_exptl_crystal_colour_lustre clear
_exptl_crystal_colour_primary yellow
_exptl_crystal_density_diffrn 3.902
_exptl_crystal_density_method 'not measured'
_exptl_crystal_description cube
_exptl_crystal_F_000 12090
_exptl_crystal_recrystallization_method 'evaporation from aqueous buffer solution'
_exptl_crystal_size_max 0.2
_exptl_crystal_size_mid 0.2
_exptl_crystal_size_min 0.2
_refine_diff_density_max 1.918
_refine_diff_density_min -1.774
_refine_diff_density_rms 0.336
_refine_ls_abs_structure_details
;
 Refined as an inversion twin.
;
_refine_ls_abs_structure_Flack 0.04(3)
_refine_ls_extinction_coef 0.000069(9)
_refine_ls_extinction_expression Fc^*^=kFc[1+0.001xFc^2^\l^3^/sin(2\q)]^-1/4^
_refine_ls_extinction_method 'SHELXL-2018/3 (Sheldrick 2018)'
_refine_ls_goodness_of_fit_ref 0.967
_refine_ls_hydrogen_treatment undef
_refine_ls_matrix_type full
_refine_ls_number_parameters 454
_refine_ls_number_reflns 4704
_refine_ls_number_restraints 1039
_refine_ls_restrained_S_all 0.883
_refine_ls_R_factor_all 0.0584
_refine_ls_R_factor_gt 0.0456
_refine_ls_shift/su_max 0.001
_refine_ls_shift/su_mean 0.000
_refine_ls_structure_factor_coef Fsqd
_refine_ls_weighting_details 'w=1/[\s^2^(Fo^2^)+(0.0857P)^2^] where P=(Fo^2^+2Fc^2^)/3'
_refine_ls_weighting_scheme calc
_refine_ls_wR_factor_gt 0.1092
_refine_ls_wR_factor_ref 0.1134
_reflns_Friedel_coverage 0.993
_reflns_Friedel_fraction_full 0.999
_reflns_Friedel_fraction_max 0.999
_reflns_number_gt 3713
_reflns_number_total 4704
_reflns_threshold_expression 'I > 2\s(I)'
_cod_data_source_file d2cc02223k1.cif
_cod_data_source_block elta2431_yb
_cod_original_cell_volume 11704.3(6)
_cod_original_sg_symbol_H-M 'R 3 m'
_cod_database_code 7130225
_shelx_space_group_comment
;
The symmetry employed for this shelxl refinement is uniquely defined
by the following loop, which should always be used as a source of
symmetry information in preference to the above space-group names.
They are only intended as comments.
;
_shelx_estimated_absorpt_t_max 0.091
_shelx_estimated_absorpt_t_min 0.091
_olex2_refinement_description
;
1. Twinned data refinement
 Scales: 0.9568
 0.0432
2. Restrained distances
 C1-C2
 1.52 with sigma of 0.02
3. Uiso/Uaniso restraints and constraints
All non-hydrogen atoms have similar U: within 2A with sigma of 0.04 and sigma
for terminal atoms of 0.08 within 2A
All non-hydrogen atoms restrained to be isotropic: with sigma of 0.1 and sigma
for terminal atoms of 0.2
Uanis(O37) \\sim Ueq: with sigma of 0.01 and sigma for terminal atoms of 0.02
Uanis(O17) \\sim Ueq: with sigma of 0.01 and sigma for terminal atoms of 0.02
Uanis(O14) \\sim Ueq: with sigma of 0.01 and sigma for terminal atoms of 0.02
Uanis(O27) \\sim Ueq, Uanis(O2S) \\sim Ueq: with sigma of 0.001 and sigma for
terminal atoms of 0.002
Uanis(O20) \\sim Ueq: with sigma of 0.01 and sigma for terminal atoms of 0.02
Uanis(O4S) \\sim Ueq: with sigma of 0.01 and sigma for terminal atoms of 0.02
Uanis(O1S) \\sim Ueq: with sigma of 0.01 and sigma for terminal atoms of 0.02
Uanis(O26) \\sim Ueq: with sigma of 0.01 and sigma for terminal atoms of 0.02
Uanis(Na1) \\sim Ueq: with sigma of 0.01 and sigma for terminal atoms of 0.02
Uanis(O28) \\sim Ueq: with sigma of 0.01 and sigma for terminal atoms of 0.02
Uanis(O6S) \\sim Ueq: with sigma of 0.01 and sigma for terminal atoms of 0.02
Uanis(Na3) \\sim Ueq: with sigma of 0.01 and sigma for terminal atoms of 0.02
Uanis(O10) \\sim Ueq: with sigma of 0.01 and sigma for terminal atoms of 0.02
Uanis(O38) \\sim Ueq: with sigma of 0.01 and sigma for terminal atoms of 0.02
Uanis(O35) \\sim Ueq, Uanis(O31) \\sim Ueq, Uanis(O32) \\sim Ueq, Uanis(O33)
\\sim Ueq, Uanis(O13) \\sim Ueq: with sigma of 0.001 and sigma for terminal
atoms of 0.002
Uanis(O40) \\sim Ueq: with sigma of 0.01 and sigma for terminal atoms of 0.02
Uanis(O36) \\sim Ueq: with sigma of 0.01 and sigma for terminal atoms of 0.02
Uanis(O34) \\sim Ueq, Uanis(O10) \\sim Ueq: with sigma of 0.01 and sigma for
terminal atoms of 0.02
4. Rigid body (RIGU) restrains
 All non-hydrogen atoms
 with sigma for 1-2 distances of 0.004 and sigma for 1-3 distances of 0.004
5. Others
 Fixed Sof: Na1(0.5) O5S(0.5) O26(0.6) O4S(0.25) Na3(0.25) O32(0.25) O34(0.25)
 O33(0.25) O35(0.25) O37(0.25) O40(0.4)
;
_olex2_submission_special_instructions 'No special instructions were received'

loop_
_space_group_symop_operation_xyz
'x, y, z'
'-y, x-y, z'
'-x+y, -x, z'
'-y, -x, z'
'-x+y, y, z'
'x, x-y, z'
'x+2/3, y+1/3, z+1/3'
'-y+2/3, x-y+1/3, z+1/3'
'-x+y+2/3, -x+1/3, z+1/3'
'-y+2/3, -x+1/3, z+1/3'
'-x+y+2/3, y+1/3, z+1/3'
'x+2/3, x-y+1/3, z+1/3'
'x+1/3, y+2/3, z+2/3'
'-y+1/3, x-y+2/3, z+2/3'
'-x+y+1/3, -x+2/3, z+2/3'
'-y+1/3, -x+2/3, z+2/3'
'-x+y+1/3, y+2/3, z+2/3'
'x+1/3, x-y+2/3, z+2/3'

loop_
_atom_site_label
_atom_site_type_symbol
_atom_site_fract_x
_atom_site_fract_y
_atom_site_fract_z
_atom_site_U_iso_or_equiv
_atom_site_adp_type
_atom_site_occupancy
_atom_site_site_symmetry_order
_atom_site_calc_flag
_atom_site_refinement_flags_posn
_atom_site_refinement_flags_adp
_atom_site_refinement_flags_occupancy
_atom_site_disorder_assembly
_atom_site_disorder_group
W1 W 0.68737(5) 0.54279(5) 0.38141(12) 0.0370(4) Uani 1 1 d . U . . .
W2 W 0.62406(5) 0.48452(5) 0.16432(12) 0.0343(4) Uani 1 1 d . U . . .
W3 W 0.51834(3) 0.48166(3) 0.23810(17) 0.0382(6) Uani 1 2 d S TU P . .
W4 W 0.58264(5) 0.53889(5) 0.46028(13) 0.0387(5) Uani 1 1 d . U . . .
W5 W 0.63697(5) 0.48434(5) 0.58086(12) 0.0381(4) Uani 1 1 d . U . . .
W6 W 0.666667 0.333333 0.3865(3) 0.0361(9) Uani 1 6 d S TU P . .
Yb1 Yb 0.72866(3) 0.45732(7) 0.24369(18) 0.0351(6) Uani 1 2 d S TU P . .
Sb1 Sb 0.58498(5) 0.41502(5) 0.3727(3) 0.0298(8) Uani 1 2 d S TU P . .
K1 K 0.7350(2) 0.4699(4) 0.4774(8) 0.033(3) Uani 1 2 d S TU P . .
P1 P 0.666667 0.333333 0.151(2) 0.039(6) Uani 1 6 d S TU P . .
Na1 Na 0.6489(19) 0.6204(18) 0.165(4) 0.083(11) Uani 0.5 1 d . U P A 2
Na2 Na 0.8118(3) 0.6236(7) 0.2569(18) 0.049(5) Uani 1 2 d S TU P . .
O1 O 0.5177(7) 0.3889(8) 0.433(2) 0.039(6) Uani 1 1 d . U . . .
O2 O 0.5628(6) 0.4372(6) 0.267(3) 0.039(6) Uani 1 2 d S TU P . .
O3 O 0.6953(9) 0.5382(8) 0.510(2) 0.045(5) Uani 1 1 d . U . . .
O4 O 0.7017(7) 0.4931(8) 0.3650(19) 0.037(5) Uani 1 1 d . U . . .
O5 O 0.7425(9) 0.5953(9) 0.364(2) 0.050(6) Uani 1 1 d . U . . .
O5S O 0.652(3) 0.621(2) 0.225(6) 0.071(17) Uani 0.5 1 d . U P B 1
O6 O 0.6552(8) 0.5306(8) 0.267(2) 0.043(5) Uani 1 1 d . U . . .
O7 O 0.6496(9) 0.5784(8) 0.418(2) 0.044(5) Uani 1 1 d . U . . .
O8 O 0.6544(7) 0.4514(8) 0.1966(18) 0.035(5) Uani 1 1 d . U . . .
O9 O 0.6601(9) 0.5183(9) 0.078(2) 0.048(6) Uani 1 1 d . U . . .
O10 O 0.5710(5) 0.4290(5) 0.099(3) 0.040(6) Uani 1 2 d S TU P . .
O11 O 0.5761(11) 0.5129(11) 0.164(2) 0.053(6) Uani 1 1 d . U . A 2
O12 O 0.4872(7) 0.5128(7) 0.200(3) 0.063(8) Uani 1 2 d S TU P A .
O13 O 0.5610(9) 0.5272(8) 0.3428(18) 0.041(5) Uani 1 1 d . U . . .
O14 O 0.5200(6) 0.4800(6) 0.495(3) 0.042(7) Uani 1 2 d S TU P . .
O15 O 0.5706(9) 0.5839(9) 0.494(2) 0.049(6) Uani 1 1 d . U . . .
O16 O 0.6079(9) 0.5304(8) 0.5735(18) 0.037(5) Uani 1 1 d . U . . .
O17 O 0.5686(6) 0.4314(6) 0.603(3) 0.042(7) Uani 1 2 d S TU P . .
O18 O 0.6599(9) 0.4990(10) 0.690(2) 0.048(6) Uani 1 1 d . U . . .
O19 O 0.6535(9) 0.4383(8) 0.543(2) 0.048(6) Uani 1 1 d . U . . .
O20 O 0.666667 0.333333 0.503(6) 0.066(15) Uani 1 6 d S TU P . .
O21 O 0.6999(8) 0.3998(15) 0.365(3) 0.066(9) Uani 1 2 d S TU P . .
O22 O 0.6942(6) 0.3884(13) 0.142(3) 0.058(8) Uani 1 2 d S TU P . .
O23 O 0.7430(7) 0.4859(13) 0.081(3) 0.045(7) Uani 1 2 d S TU P I .
O24 O 0.7703(6) 0.5405(13) 0.191(3) 0.047(7) Uani 1 2 d S TU P I .
O25 O 0.8522(6) 0.7044(12) 0.375(4) 0.067(13) Uani 1 2 d S TU P C 2
O26 O 0.582(2) 0.661(2) 0.276(5) 0.081(15) Uani 0.6 1 d . U P A 1
C1 C 0.7864(10) 0.573(2) 0.044(5) 0.064(14) Uani 1 2 d DS TU P I .
C2 C 0.7647(9) 0.5295(18) 0.113(5) 0.045(9) Uani 1 2 d DS TU P . .
O4S O 0.7892(13) 0.578(3) 0.616(5) 0.038(16) Uani 0.5 2 d S TU P D 2
O1S O 0.7234(14) 0.6401(12) 0.590(3) 0.076(10) Uani 1 1 d . U . . .
O2S O 0.6367(10) 0.3633(10) 0.636(4) 0.095(6) Uani 1 2 d S TU P . .
Na3 Na 0.4611(18) 0.5389(18) 0.037(7) 0.134(14) Uani 0.5 2 d S TU P A 1
O6S O 0.7350(12) 0.6891(11) 0.377(3) 0.071(9) Uani 1 1 d . U . . .
O27 O 0.6160(10) 0.6774(11) 0.175(2) 0.058(6) Uani 1 1 d . U . . .
O28 O 0.4193(12) 0.5807(12) 0.129(5) 0.130(18) Uani 1 2 d S TU P . .
O29 O 0.5378(16) 0.6090(14) 0.114(3) 0.099(11) Uani 1 1 d . U . . .
O31 O 0.584(2) 0.539(2) -0.137(5) 0.18(2) Uani 1 1 d . U . . .
O32 O 0.532(3) 0.468(3) -0.062(10) 0.122(6) Uani 0.5 2 d S TU P E 2
O36 O 0.5221(11) 0.4779(11) 0.134(4) 0.094(12) Uani 1 2 d S TU P A 1
O30 O 0.6554(11) 0.6624(11) 0.334(3) 0.084(11) Uani 1 1 d . U . F 1
O34 O 0.6166(16) 0.3834(16) 0.063(7) 0.07(2) Uani 0.5 2 d S TU P G 1
O33 O 0.510(3) 0.490(3) -0.032(11) 0.126(3) Uani 0.5 2 d S TU P A 1
O35 O 0.623(2) 0.377(2) -0.003(9) 0.088(6) Uani 0.5 2 d S TU P H 2
O37 O 0.498(3) 0.502(3) -0.149(12) 0.15(2) Uani 0.5 2 d S TU P . .
O38 O 0.610(3) 0.471(3) -0.120(7) 0.26(4) Uani 1 1 d . U . . .
O39 O 0.871(3) 0.664(3) 0.361(6) 0.12(3) Uani 0.55(8) 1 d . U . I 1
O40 O 0.701(4) 0.608(3) -0.006(7) 0.09(3) Uani 0.4 1 d . U P J 2
O41 O 0.616(3) 0.6200(19) 0.069(3) 0.146(17) Uani 1 1 d . U . . .

loop_
_atom_site_aniso_label
_atom_site_aniso_U_11
_atom_site_aniso_U_22
_atom_site_aniso_U_33
_atom_site_aniso_U_23
_atom_site_aniso_U_13
_atom_site_aniso_U_12
W1 0.0219(6) 0.0269(6) 0.0612(13) 0.0028(7) 0.0005(7) 0.0115(5)
W2 0.0273(7) 0.0252(6) 0.0534(12) 0.0059(7) 0.0034(7) 0.0154(5)
W3 0.0311(7) 0.0311(7) 0.0606(19) 0.0009(5) -0.0009(5) 0.0218(8)
W4 0.0242(6) 0.0235(6) 0.0697(13) -0.0036(7) 0.0008(7) 0.0130(5)
W5 0.0296(7) 0.0309(7) 0.0518(12) -0.0039(7) -0.0026(7) 0.0136(6)
W6 0.0319(10) 0.0319(10) 0.044(3) 0.000 0.000 0.0160(5)
Yb1 0.0200(6) 0.0198(9) 0.0656(19) 0.0064(10) 0.0032(5) 0.0099(4)
Sb1 0.0208(10) 0.0208(10) 0.050(3) -0.0001(7) 0.0001(7) 0.0116(11)
K1 0.026(3) 0.052(6) 0.029(8) 0.004(5) 0.002(3) 0.026(3)
P1 0.023(6) 0.023(6) 0.07(2) 0.000 0.000 0.011(3)
Na1 0.093(16) 0.063(13) 0.095(18) -0.007(13) 0.013(13) 0.041(11)
Na2 0.034(7) 0.028(9) 0.083(17) 0.014(9) 0.007(5) 0.014(4)
O1 0.020(10) 0.024(10) 0.075(17) -0.012(11) -0.015(11) 0.012(8)
O2 0.026(9) 0.026(9) 0.064(15) -0.007(6) 0.007(6) 0.012(10)
O3 0.047(12) 0.024(9) 0.066(14) -0.013(9) -0.009(10) 0.019(9)
O4 0.015(9) 0.034(10) 0.059(12) -0.006(9) -0.009(9) 0.009(8)
O5 0.037(11) 0.037(11) 0.074(18) 0.005(11) -0.006(10) 0.018(10)
O5S 0.08(3) 0.03(2) 0.09(4) -0.01(3) 0.04(3) 0.02(2)
O6 0.030(10) 0.033(10) 0.066(13) 0.012(10) 0.008(10) 0.016(8)
O7 0.041(10) 0.025(10) 0.064(16) -0.003(10) -0.003(10) 0.014(9)
O8 0.016(8) 0.026(10) 0.055(15) 0.005(9) -0.005(8) 0.005(8)
O9 0.050(13) 0.039(12) 0.066(16) 0.023(12) 0.013(12) 0.030(10)
O10 0.041(8) 0.041(8) 0.051(13) 0.008(5) -0.008(5) 0.030(9)
O11 0.069(13) 0.062(12) 0.049(15) -0.006(11) -0.004(12) 0.047(12)
O12 0.040(12) 0.040(12) 0.10(2) 0.003(7) -0.003(7) 0.018(14)
O13 0.041(5) 0.041(5) 0.042(5) -0.0002(15) 0.0004(15) 0.021(3)
O14 0.042(8) 0.042(8) 0.047(13) -0.003(7) 0.003(7) 0.025(9)
O15 0.039(12) 0.037(11) 0.062(18) -0.008(11) 0.012(12) 0.011(10)
O16 0.038(10) 0.028(10) 0.035(13) -0.016(9) 0.005(9) 0.008(9)
O17 0.046(8) 0.046(8) 0.042(15) -0.004(6) 0.004(6) 0.028(9)
O18 0.034(12) 0.056(15) 0.060(16) -0.015(11) -0.013(11) 0.027(11)
O19 0.038(12) 0.027(10) 0.070(17) 0.007(11) 0.004(12) 0.009(9)
O20 0.079(19) 0.079(19) 0.04(3) 0.000 0.000 0.039(9)
O21 0.048(14) 0.067(18) 0.09(2) 0.037(16) 0.018(8) 0.033(9)
O22 0.044(13) 0.036(10) 0.09(2) 0.007(14) 0.003(7) 0.018(5)
O23 0.034(11) 0.048(12) 0.057(19) 0.000(12) 0.000(6) 0.024(6)
O24 0.034(12) 0.039(13) 0.068(18) 0.002(11) 0.001(6) 0.019(7)
O25 0.046(16) 0.022(17) 0.13(4) 0.00(2) 0.000(11) 0.011(8)
O26 0.07(2) 0.07(2) 0.07(2) -0.01(2) 0.014(18) 0.013(19)
C1 0.06(2) 0.05(2) 0.08(3) 0.02(2) 0.009(12) 0.027(11)
C2 0.031(15) 0.041(14) 0.067(19) 0.006(12) 0.003(6) 0.020(7)
O4S 0.04(2) 0.05(2) 0.02(3) -0.02(2) -0.011(11) 0.024(12)
O1S 0.10(2) 0.056(15) 0.07(2) -0.016(15) 0.009(16) 0.041(15)
O2S 0.095(6) 0.095(6) 0.096(7) 0.000(2) 0.000(2) 0.048(4)
Na3 0.136(15) 0.136(15) 0.13(2) 0.006(8) -0.006(8) 0.067(14)
O6S 0.074(18) 0.048(14) 0.08(2) 0.021(15) 0.020(15) 0.026(13)
O27 0.058(7) 0.058(7) 0.058(7) 0.0000(16) -0.0001(16) 0.029(4)
O28 0.13(2) 0.13(2) 0.14(3) 0.010(11) -0.010(11) 0.07(2)
O29 0.11(2) 0.075(18) 0.12(4) 0.023(17) 0.01(2) 0.055(18)
O31 0.18(3) 0.18(3) 0.18(3) 0.000(3) 0.000(3) 0.088(13)
O32 0.122(6) 0.122(6) 0.122(7) 0.000(2) 0.000(2) 0.061(4)
O36 0.113(18) 0.113(18) 0.07(2) -0.005(7) 0.005(7) 0.064(19)
O30 0.063(18) 0.047(16) 0.14(3) -0.003(19) 0.05(2) 0.025(14)
O34 0.07(2) 0.07(2) 0.08(3) -0.007(16) 0.007(16) 0.05(2)
O33 0.126(3) 0.126(3) 0.126(4) 0.0000(11) 0.0000(11) 0.0631(19)
O35 0.088(6) 0.088(6) 0.088(7) 0.000(2) 0.000(2) 0.044(4)
O37 0.16(3) 0.16(3) 0.13(2) 0.006(11) -0.006(11) 0.08(2)
O38 0.25(5) 0.26(5) 0.26(5) 0.01(3) 0.00(3) 0.13(3)
O39 0.08(3) 0.09(4) 0.15(5) -0.01(4) -0.04(3) 0.02(3)
O40 0.08(4) 0.09(4) 0.06(4) 0.01(3) 0.01(3) 0.02(3)
O41 0.27(5) 0.12(3) 0.09(3) -0.01(2) -0.01(3) 0.13(4)

loop_
_atom_type_symbol
_atom_type_description
_atom_type_scat_dispersion_real
_atom_type_scat_dispersion_imag
_atom_type_scat_source
C C 0.0033 0.0016 'International Tables Vol C Tables 4.2.6.8 and 6.1.1.4'
K K 0.2009 0.2494 'International Tables Vol C Tables 4.2.6.8 and 6.1.1.4'
Na Na 0.0362 0.0249 'International Tables Vol C Tables 4.2.6.8 and 6.1.1.4'
O O 0.0106 0.0060 'International Tables Vol C Tables 4.2.6.8 and 6.1.1.4'
P P 0.1023 0.0942 'International Tables Vol C Tables 4.2.6.8 and 6.1.1.4'
Sb Sb -0.5866 1.5461 'International Tables Vol C Tables 4.2.6.8 and 6.1.1.4'
W W -0.8490 6.8722 'International Tables Vol C Tables 4.2.6.8 and 6.1.1.4'
Yb Yb -0.3850 5.5486 'International Tables Vol C Tables 4.2.6.8 and 6.1.1.4'
H H 0.0000 0.0000 'International Tables Vol C Tables 4.2.6.8 and 6.1.1.4'

loop_
_geom_angle_atom_site_label_1
_geom_angle_atom_site_label_2
_geom_angle_atom_site_label_3
_geom_angle
_geom_angle_site_symmetry_1
_geom_angle_site_symmetry_3
_geom_angle_publ_flag
O3 W1 O1 74.4(10) . 4_665 ?
O3 W1 O7 84.8(11) . . ?
O4 W1 O1 86.5(9) . 4_665 ?
O4 W1 O3 88.5(11) . . ?
O4 W1 O6 92.3(11) . . ?
O4 W1 O7 160.2(10) . . ?
O5 W1 O1 166.5(12) . 4_665 ?
O5 W1 O3 96.7(12) . . ?
O5 W1 O4 103.7(11) . . ?
O5 W1 O6 103.6(12) . . ?
O5 W1 O7 95.6(11) . . ?
O6 W1 O1 84.5(10) . 4_665 ?
O6 W1 O3 158.8(10) . . ?
O6 W1 O7 87.4(11) . . ?
O7 W1 O1 73.7(8) . 4_665 ?
O6 W2 O2 84.6(10) . . ?
O6 W2 O11 83.6(10) . . ?
O8 W2 O2 87.9(11) . . ?
O8 W2 O6 90.2(10) . . ?
O8 W2 O10 94.6(11) . . ?
O8 W2 O11 161.7(11) . . ?
O9 W2 O2 169.5(12) . . ?
O9 W2 O6 101.4(12) . . ?
O9 W2 O8 100.6(11) . . ?
O9 W2 O10 100.6(14) . . ?
O9 W2 O11 97.5(11) . . ?
O10 W2 O2 72.3(12) . . ?
O10 W2 O6 156.2(12) . . ?
O10 W2 O11 84.6(12) . . ?
O11 W2 O2 74.4(12) . . ?
O11 W3 O2 74.4(10) . . ?
O11 W3 O2 74.4(10) 4_665 . ?
O11 W3 O11 93.4(17) . 4_665 ?
O11 W3 O13 157.8(10) 4_665 . ?
O11 W3 O13 87.8(11) . . ?
O12 W3 O2 171.5(18) . . ?
O12 W3 O11 100.0(13) . 4_665 ?
O12 W3 O11 100.0(13) . . ?
O12 W3 O13 101.6(13) . 4_665 ?
O12 W3 O13 101.6(13) . . ?
O13 W3 O2 84.7(9) . . ?
O13 W3 O2 84.7(9) 4_665 . ?
O13 W3 O13 83.1(14) . 4_665 ?
O36 W3 O2 92(2) . . ?
O36 W3 O11 51.8(12) . 4_665 ?
O36 W3 O12 79(3) . . ?
O36 W3 O13 138.2(7) . 4_665 ?
O36 W3 O13 138.2(7) . . ?
O7 W4 O1 74.4(9) . 4_665 ?
O7 W4 O14 159.6(12) . . ?
O7 W4 O16 89.0(11) . . ?
O13 W4 O1 85.9(10) . 4_665 ?
O13 W4 O7 89.6(11) . . ?
O13 W4 O14 88.0(14) . . ?
O13 W4 O16 158.8(9) . . ?
O14 W4 O1 85.3(11) . 4_665 ?
O15 W4 O1 169.7(11) . 4_665 ?
O15 W4 O7 100.6(10) . . ?
O15 W4 O13 103.3(13) . . ?
O15 W4 O14 99.7(13) . . ?
O15 W4 O16 97.8(12) . . ?
O16 W4 O1 73.4(10) . 4_665 ?
O16 W4 O14 86.0(13) . . ?
O3 W5 O1 72.2(9) . 4_665 ?
O3 W5 O16 85.5(9) . . ?
O16 W5 O1 72.6(9) . 4_665 ?
O17 W5 O1 85.2(12) . 4_665 ?
O17 W5 O3 157.3(14) . . ?
O17 W5 O16 85.6(11) . . ?
O18 W5 O1 167.9(10) . 4_665 ?
O18 W5 O3 100.3(12) . . ?
O18 W5 O16 97.7(11) . . ?
O18 W5 O17 101.6(14) . . ?
O18 W5 O19 104.6(12) . . ?
O19 W5 O1 85.3(11) . 4_665 ?
O19 W5 O3 90.2(10) . . ?
O19 W5 O16 157.7(12) . . ?
O19 W5 O17 90.3(12) . . ?
O20 W6 O21 100.1(15) . 2_655 ?
O20 W6 O21 100.1(15) . 3_665 ?
O20 W6 O21 100.1(15) . . ?
O21 W6 O21 117.0(9) 3_665 . ?
O21 W6 O21 117.0(9) 2_655 . ?
O21 W6 O21 117.0(9) 3_665 2_655 ?
O4 Yb1 O4 68.9(10) 5_655 . ?
O4 Yb1 O23 124.8(8) . . ?
O4 Yb1 O23 124.8(8) 5_655 . ?
O8 Yb1 O4 72.8(8) . . ?
O8 Yb1 O4 72.8(8) 5_655 5_655 ?
O8 Yb1 O4 141.5(8) 5_655 . ?
O8 Yb1 O4 141.5(8) . 5_655 ?
O8 Yb1 O8 144.3(13) 5_655 . ?
O8 Yb1 O21 100.4(6) . . ?
O8 Yb1 O21 100.4(6) 5_655 . ?
O8 Yb1 O22 76.1(6) . . ?
O8 Yb1 O22 76.1(6) 5_655 . ?
O8 Yb1 O23 74.7(6) . . ?
O8 Yb1 O23 74.7(6) 5_655 . ?
O8 Yb1 O24 88.0(6) 5_655 . ?
O8 Yb1 O24 88.0(6) . . ?
O21 Yb1 O4 73.0(11) . 5_655 ?
O21 Yb1 O4 73.0(11) . . ?
O21 Yb1 O22 88.0(16) . . ?
O21 Yb1 O23 156.9(15) . . ?
O21 Yb1 O24 150.2(16) . . ?
O22 Yb1 O4 139.5(7) . . ?
O22 Yb1 O4 139.5(7) . 5_655 ?
O22 Yb1 O23 69.0(13) . . ?
O22 Yb1 O24 121.9(15) . . ?
O24 Yb1 O4 82.5(11) . . ?
O24 Yb1 O4 82.5(11) . 5_655 ?
O24 Yb1 O23 52.9(14) . . ?
O1 Sb1 O1 91.3(12) 4_665 . ?
O2 Sb1 O1 90.9(10) . . ?
O2 Sb1 O1 90.9(10) . 4_665 ?
O4 K1 O4 76.4(13) . 5_655 ?
O4 K1 O19 156.2(11) . 5_655 ?
O4 K1 O19 82.5(9) 5_655 5_655 ?
O4 K1 O19 82.5(9) . . ?
O4 K1 O19 156.2(11) 5_655 . ?
O4 K1 O21 73.9(10) 5_655 . ?
O4 K1 O21 73.9(10) . . ?
O19 K1 O19 115.5(13) . 5_655 ?
O19 K1 O21 89.9(9) . . ?
O19 K1 O21 89.9(9) 5_655 . ?
O22 P1 O22 119.2(7) 3_665 . ?
O22 P1 O22 119.2(7) . 2_655 ?
O22 P1 O22 119.2(7) 3_665 2_655 ?
O15 Na1 O11 120.3(19) 14_654 . ?
O27 Na1 O11 117(2) . . ?
O27 Na1 O15 123(2) . 14_654 ?
O41 Na1 O11 83(3) . . ?
O41 Na1 O15 123(3) . 14_654 ?
O41 Na1 O27 66(2) . . ?
O5 Na2 O5 88.7(15) 5_655 . ?
O5 Na2 O14 127.4(9) 5_655 14_654 ?
O5 Na2 O14 127.4(9) . 14_654 ?
O5 Na2 O15 168.3(12) . 18_554 ?
O5 Na2 O15 168.3(12) 5_655 14_654 ?
O5 Na2 O15 79.8(8) . 14_654 ?
O5 Na2 O15 79.8(8) 5_655 18_554 ?
O14 Na2 O15 60.3(7) 14_654 18_554 ?
O14 Na2 O15 60.4(7) 14_654 14_654 ?
O15 Na2 O15 111.5(13) 14_654 18_554 ?
O24 Na2 O5 88.4(11) . 5_655 ?
O24 Na2 O5 88.4(11) . . ?
O24 Na2 O14 124.2(17) . 14_654 ?
O24 Na2 O15 93.2(10) . 18_554 ?
O24 Na2 O15 93.2(10) . 14_654 ?
O39 Na2 O5 48(2) . 5_655 ?
O39 Na2 O5 95(3) 5_655 5_655 ?
O39 Na2 O5 95(3) . . ?
O39 Na2 O5 48(2) 5_655 . ?
O39 Na2 O14 88(2) 5_655 14_654 ?
O39 Na2 O14 88(2) . 14_654 ?
O39 Na2 O15 76(3) . 18_554 ?
O39 Na2 O15 131(2) . 14_654 ?
O39 Na2 O15 76(3) 5_655 14_654 ?
O39 Na2 O15 131(2) 5_655 18_554 ?
O39 Na2 O24 136(2) 5_655 . ?
O39 Na2 O24 136(2) . . ?
O39 Na2 O39 66(5) . 5_655 ?
W1 O1 W4 93.7(7) 4_665 4_665 ?
W1 O1 W5 95.0(9) 4_665 4_665 ?
W5 O1 W4 94.1(10) 4_665 4_665 ?
Sb1 O1 W1 114.6(11) . 4_665 ?
Sb1 O1 W4 137.3(12) . 4_665 ?
Sb1 O1 W5 113.3(9) . 4_665 ?
W2 O2 W2 94.6(15) 4_665 . ?
W2 O2 W3 92.7(11) . . ?
W2 O2 W3 92.7(11) 4_665 . ?
Sb1 O2 W2 115.1(10) . 4_665 ?
Sb1 O2 W2 115.1(10) . . ?
Sb1 O2 W3 137.4(18) . . ?
W1 O3 W5 118.0(12) . . ?
W1 O4 Yb1 139.5(14) . . ?
W1 O4 K1 121.2(13) . . ?
K1 O4 Yb1 94.3(8) . . ?
W1 O5 Na2 136.8(16) . . ?
W1 O5 O39 161(3) . 5_655 ?
O39 O5 Na2 60(3) 5_655 . ?
W1 O6 W2 147.7(13) . . ?
W4 O7 W1 118.1(11) . . ?
W2 O8 Yb1 145.9(11) . . ?
W2 O10 W2 120(2) 4_665 . ?
W2 O11 Na1 100.0(15) . . ?
W3 O11 W2 118.5(14) . . ?
W3 O11 Na1 124.7(15) . . ?
W3 O12 Na3 139(3) . . ?
W4 O13 W3 153.0(14) . . ?
W4 O14 W4 149(2) 4_665 . ?
W4 O14 Na2 100.5(10) . 9_565 ?
W4 O14 Na2 100.5(10) 4_665 9_565 ?
W4 O15 Na1 125.8(16) . 9_565 ?
W4 O15 Na2 98.3(10) . 9_565 ?
Na1 O15 Na2 133.0(15) 9_565 9_565 ?
W4 O16 W5 119.9(12) . . ?
W5 O17 W5 148.8(19) 4_665 . ?
W5 O19 K1 116.8(11) . . ?
W6 O21 Yb1 141(3) . . ?
W6 O21 K1 129(2) . . ?
Yb1 O21 K1 90.4(14) . . ?
P1 O22 Yb1 136(3) . . ?
C2 O23 Yb1 86(3) . . ?
Yb1 O24 Na2 137(2) . . ?
C2 O24 Yb1 95(3) . . ?
C2 O24 Na2 128(4) . . ?
C1 C1 C2 90(10) 5_655 . ?
O23 C2 C1 117(6) . . ?
O23 C2 C1 117(6) . 5_655 ?
O24 C2 O23 126(5) . . ?
O24 C2 C1 116(5) . 5_655 ?
O24 C2 C1 116(5) . . ?
C1 C2 C1 0(4) 5_655 . ?
O28 Na3 O12 89(3) . . ?
O28 Na3 O29 80(3) . 4_665 ?
O28 Na3 O29 80(3) . . ?
O28 Na3 O33 170(5) . . ?
O29 Na3 O12 65(2) 4_665 . ?
O29 Na3 O12 65(2) . . ?
O29 Na3 O29 126(4) . 4_665 ?
O29 Na3 O33 96(3) . . ?
O29 Na3 O33 96(3) 4_665 . ?
O33 Na3 O12 81(4) . . ?
O37 O33 Na3 90(8) . . ?
O5 O39 Na2 72(3) 5_655 . ?

loop_
_geom_bond_atom_site_label_1
_geom_bond_atom_site_label_2
_geom_bond_distance
_geom_bond_site_symmetry_2
_geom_bond_publ_flag
W1 O1 2.26(2) 4_665 ?
W1 O3 1.90(3) . ?
W1 O4 1.79(2) . ?
W1 O5 1.66(2) . ?
W1 O6 1.86(3) . ?
W1 O7 2.01(2) . ?
W2 O2 2.26(3) . ?
W2 O6 1.94(3) . ?
W2 O8 1.74(2) . ?
W2 O9 1.64(3) . ?
W2 O10 1.912(19) . ?
W2 O11 2.04(2) . ?
W3 O2 2.39(3) . ?
W3 O11 1.87(3) . ?
W3 O11 1.87(3) 4_665 ?
W3 O12 1.74(4) . ?
W3 O13 2.03(2) 4_665 ?
W3 O13 2.03(2) . ?
W3 O36 1.52(5) . ?
W4 O1 2.33(2) 4_665 ?
W4 O7 1.88(2) . ?
W4 O13 1.80(3) . ?
W4 O14 1.924(11) . ?
W4 O15 1.66(2) . ?
W4 O16 1.89(3) . ?
W5 O1 2.28(3) 4_665 ?
W5 O3 2.00(3) . ?
W5 O16 2.00(2) . ?
W5 O17 1.923(9) . ?
W5 O18 1.70(3) . ?
W5 O19 1.80(2) . ?
W6 O20 1.69(8) . ?
W6 O21 1.78(4) 3_665 ?
W6 O21 1.78(4) 2_655 ?
W6 O21 1.78(4) . ?
Yb1 O4 2.42(2) . ?
Yb1 O4 2.42(2) 5_655 ?
Yb1 O8 2.29(2) 5_655 ?
Yb1 O8 2.29(2) . ?
Yb1 O21 2.32(4) . ?
Yb1 O22 2.34(4) . ?
Yb1 O23 2.47(4) . ?
Yb1 O24 2.33(4) . ?
Sb1 O1 1.99(2) . ?
Sb1 O1 1.99(2) 4_665 ?
Sb1 O2 1.93(4) . ?
K1 O4 2.22(3) . ?
K1 O4 2.22(3) 5_655 ?
K1 O19 2.37(2) . ?
K1 O19 2.37(2) 5_655 ?
K1 O21 2.47(5) . ?
P1 O22 1.46(3) 3_665 ?
P1 O22 1.46(3) 2_655 ?
P1 O22 1.46(3) . ?
Na1 O11 2.90(6) . ?
Na1 O15 2.71(5) 14_654 ?
Na1 O27 2.41(6) . ?
Na1 O41 1.72(7) . ?
Na2 O5 2.41(3) . ?
Na2 O5 2.41(3) 5_655 ?
Na2 O14 2.59(4) 14_654 ?
Na2 O15 2.85(3) 18_554 ?
Na2 O15 2.85(3) 14_654 ?
Na2 O24 2.40(4) . ?
Na2 O39 2.20(8) . ?
Na2 O39 2.20(7) 5_655 ?
O5 O39 1.87(8) 5_655 ?
O12 Na3 2.74(10) . ?
O23 C2 1.24(6) . ?
O24 C2 1.17(7) . ?
O25 O25 0.00(11) 5_655 ?
O26 O27 1.72(7) . ?
C1 C1 0.00000(7) 5_655 ?
C1 C2 1.52(3) . ?
Na3 O28 2.59(12) . ?
Na3 O29 2.51(6) 4_665 ?
Na3 O29 2.51(6) . ?
Na3 O33 2.77(17) . ?
O33 O37 1.8(2) . ?

loop_
_geom_torsion_atom_site_label_1
_geom_torsion_atom_site_label_2
_geom_torsion_atom_site_label_3
_geom_torsion_atom_site_label_4
_geom_torsion
_geom_torsion_site_symmetry_1
_geom_torsion_site_symmetry_2
_geom_torsion_site_symmetry_3
_geom_torsion_site_symmetry_4
_geom_torsion_publ_flag
Yb1 O23 C2 O24 0.00(3) . . . . ?
Yb1 O23 C2 C1 180.000(8) . . . 5_655 ?
Yb1 O23 C2 C1 180.000(8) . . . . ?
Yb1 O24 C2 O23 0.00(3) . . . . ?
Yb1 O24 C2 C1 180.000(11) . . . . ?
Yb1 O24 C2 C1 180.000(11) . . . 5_655 ?
Na2 O24 C2 O23 180.00(2) . . . . ?
Na2 O24 C2 C1 0.000(13) . . . . ?
Na2 O24 C2 C1 0.000(13) . . . 5_655 ?
O1 W1 O4 Yb1 123.9(16) 4_665 . . . ?
O1 W1 O4 K1 -88.4(13) 4_665 . . . ?
O1 W1 O5 Na2 -180(70) 4_665 . . . ?
O1 W1 O5 O39 -29(14) 4_665 . . 5_655 ?
O1 W1 O6 W2 -69(2) 4_665 . . . ?
O1 W4 O7 W1 2.4(13) 4_665 . . . ?
O1 W4 O13 W3 61(3) 4_665 . . . ?
O1 W4 O15 Na1 54(7) 4_665 . . 9_565 ?
O1 W4 O15 Na2 -109(6) 4_665 . . 9_565 ?
O1 W4 O16 W5 0.3(11) 4_665 . . . ?
O1 W5 O19 K1 86.8(14) 4_665 . . . ?
O2 W2 O8 Yb1 -130(3) . . . . ?
O2 W3 O11 W2 2.2(13) . . . . ?
O2 W3 O11 Na1 -126(2) . . . . ?
O3 W1 O4 Yb1 -161.7(16) . . . . ?
O3 W1 O4 K1 -14.0(13) . . . . ?
O3 W1 O5 Na2 132(2) . . . . ?
O3 W1 O5 O39 -77(11) . . . 5_655 ?
O3 W1 O6 W2 -75(4) . . . . ?
O3 W5 O19 K1 14.6(15) . . . . ?
O4 W1 O5 Na2 42(2) . . . . ?
O4 W1 O5 O39 -167(11) . . . 5_655 ?
O4 W1 O6 W2 17(2) . . . . ?
O5 W1 O4 Yb1 -65.1(18) . . . . ?
O5 W1 O4 K1 82.6(15) . . . . ?
O5 W1 O6 W2 122(2) . . . . ?
O6 W1 O4 Yb1 39.5(16) . . . . ?
O6 W1 O4 K1 -172.8(12) . . . . ?
O6 W1 O5 Na2 -54(2) . . . . ?
O6 W1 O5 O39 97(11) . . . 5_655 ?
O6 W2 O8 Yb1 -45(2) . . . . ?
O7 W1 O4 Yb1 128(3) . . . . ?
O7 W1 O4 K1 -84(3) . . . . ?
O7 W1 O5 Na2 -143(2) . . . . ?
O7 W1 O5 O39 8(11) . . . 5_655 ?
O7 W1 O6 W2 -143(2) . . . . ?
O7 W4 O13 W3 135(3) . . . . ?
O7 W4 O15 Na1 -6(2) . . . 9_565 ?
O7 W4 O15 Na2 -168.5(11) . . . 9_565 ?
O7 W4 O16 W5 -73.6(14) . . . . ?
O9 W2 O8 Yb1 57(3) . . . . ?
O10 W2 O8 Yb1 158(3) . . . . ?
O11 W2 O8 Yb1 -115(3) . . . . ?
O11 W3 O11 W2 -70.6(19) 4_665 . . . ?
O11 W3 O11 Na1 161.4(14) 4_665 . . . ?
O12 W3 O11 W2 -171.3(17) . . . . ?
O12 W3 O11 Na1 61(2) . . . . ?
O13 W3 O11 W2 22(4) 4_665 . . . ?
O13 W3 O11 W2 87.3(16) . . . . ?
O13 W3 O11 Na1 -106(3) 4_665 . . . ?
O13 W3 O11 Na1 -40.8(19) . . . . ?
O13 W3 O12 Na3 137.4(7) . . . . ?
O13 W3 O12 Na3 -137.4(7) 4_665 . . . ?
O13 W4 O7 W1 -83.4(15) . . . . ?
O13 W4 O15 Na1 -98(2) . . . 9_565 ?
O13 W4 O15 Na2 99.4(12) . . . 9_565 ?
O13 W4 O16 W5 13(4) . . . . ?
O14 W4 O7 W1 0(5) . . . . ?
O14 W4 O13 W3 -25(3) . . . . ?
O14 W4 O15 Na1 172(2) . . . 9_565 ?
O14 W4 O15 Na2 9.1(16) . . . 9_565 ?
O14 W4 O16 W5 86.6(15) . . . . ?
O15 W4 O7 W1 173.2(16) . . . . ?
O15 W4 O13 W3 -124(3) . . . . ?
O15 W4 O16 W5 -174.2(13) . . . . ?
O16 W4 O7 W1 75.5(15) . . . . ?
O16 W4 O13 W3 49(5) . . . . ?
O16 W4 O15 Na1 85(2) . . . 9_565 ?
O16 W4 O15 Na2 -78.1(11) . . . 9_565 ?
O16 W5 O19 K1 93(3) . . . . ?
O17 W5 O19 K1 171.9(17) . . . . ?
O18 W5 O19 K1 -86.1(17) . . . . ?
O20 W6 O21 Yb1 180.000(11) . . . . ?
O20 W6 O21 K1 0.000(6) . . . . ?
O21 W6 O21 Yb1 -73(2) 2_655 . . . ?
O21 W6 O21 Yb1 73(2) 3_665 . . . ?
O21 W6 O21 K1 107(2) 2_655 . . . ?
O21 W6 O21 K1 -107(2) 3_665 . . . ?
O22 P1 O22 Yb1 99(4) 2_655 . . . ?
O22 P1 O22 Yb1 -99(4) 3_665 . . . ?
C1 C1 C2 O23 -90(100) 5_655 . . . ?
C1 C1 C2 O24 90(100) 5_655 . . . ?
O36 W3 O12 Na3 0.000(16) . . . . ?

loop_
_twin_individual_id
_twin_individual_mass_fraction_refined
1 0.9568
2 0.0432
